data_7709124
loop_
_publ_author_name
'Yang, Hui'
'Liu, Shan-Shan'
'Meng, Yin-Shan'
'Zhang, Yi-Quan'
'Pu, Lin'
'Wang, Xincheng'
'Lin, Shijing'

_publ_section_title
;
 Four mononuclear dysprosium complexes with neutral Schiff-base ligands:
 syntheses, crystal structures and slow magnetic relaxation behavior
;
_journal_name_full 'Dalton Transactions'
_journal_paper_doi 10.1039/D1DT03701C
_journal_year 2022
_chemical_formula_moiety 'C54 H45 Dy N6 O15, C2 H3 N'
_chemical_formula_sum 'C56 H48 Dy N7 O15'
_chemical_formula_weight 1221.51
_space_group_crystal_system triclinic
_space_group_IT_number 2
_space_group_name_Hall '-P 1'
_space_group_name_H-M_alt 'P -1'
_atom_sites_solution_hydrogens geom
_atom_sites_solution_primary dual
_audit_creation_date 2019-06-22
_audit_creation_method
;
Olex2 1.2
(compiled 2018.05.29 svn.r3508 for OlexSys, GUI svn.r5506)
;
_audit_update_record
;
2021-05-17 deposited with the CCDC.	2021-12-20 downloaded from the CCDC.
;
_cell_angle_alpha 84.285(3)
_cell_angle_beta 73.708(3)
_cell_angle_gamma 71.392(3)
_cell_formula_units_Z 2
_cell_length_a 13.8649(4)
_cell_length_b 14.6451(5)
_cell_length_c 14.8049(4)
_cell_measurement_reflns_used 11208
_cell_measurement_temperature 295.3(5)
_cell_measurement_theta_max 71.6400
_cell_measurement_theta_min 3.9720
_cell_volume 2734.45(16)
_computing_cell_refinement 'CrysAlisPro 1.171.39.46e (Rigaku OD, 2018)'
_computing_data_collection 'CrysAlisPro 1.171.39.46e (Rigaku OD, 2018)'
_computing_data_reduction 'CrysAlisPro 1.171.39.46e (Rigaku OD, 2018)'
_computing_molecular_graphics 'Olex2 (Dolomanov et al., 2009)'
_computing_publication_material 'Olex2 (Dolomanov et al., 2009)'
_computing_structure_refinement 'ShelXL (Sheldrick, 2015)'
_computing_structure_solution 'ShelXT (Sheldrick, 2015)'
_diffrn_ambient_environment air
_diffrn_ambient_temperature 295.3(5)
_diffrn_detector 'CCD plate'
_diffrn_detector_area_resol_mean 15.9595
_diffrn_detector_type EosS2
_diffrn_measured_fraction_theta_full 0.988
_diffrn_measured_fraction_theta_max 0.967
_diffrn_measurement_details
;
List of Runs (angles in degrees, time in seconds):

  # Type    Start    End  Width  t~exp~   \w     \q     \k     \f   Frames
#--------------------------------------------------------------------------
  1  \w    -63.00  32.00   1.00    1.10    --  -36.04  77.00  90.00   95
  2  \w   -104.00  -9.00   1.00    1.10    --  -36.04 -77.00  30.00   95
  3  \w    -63.00  32.00   1.00    1.10    --  -36.04  77.00 150.00   95
  4  \w   -103.00 -19.00   1.00    1.10    --  -36.04 -57.00 -60.00   84
  5  \w     23.00  89.00   1.00    1.10    --   36.04-125.00 -60.00   66
  6  \w      7.00 107.00   1.00    1.10    --   36.04  19.00 -60.00  100
  7  \w     23.00  89.00   1.00    1.10    --   36.04-125.00-150.00   66
  8  \w    100.00 176.00   1.00    4.40    --  106.21 111.00-120.00   76
  9  \w     89.00 175.00   1.00    4.40    --  106.21  45.00 150.00   86
 10  \w    100.00 176.00   1.00    4.40    --  106.21 111.00 -30.00   76
 11  \w    100.00 176.00   1.00    4.40    --  106.21 111.00 150.00   76
 12  \w     38.00 124.00   1.00    4.40    --  106.21 -45.00  60.00   86
 13  \w     37.00 109.00   1.00    4.40    --  106.21 -94.00 -60.00   72
 14  \w     36.00 113.00   1.00    4.40    --  106.21-111.00  30.00   77
 15  \w     88.00 173.00   1.00    4.40    --  106.21  61.00-150.00   85
 16  \w    100.00 176.00   1.00    4.40    --  106.21 111.00-180.00   76
 17  \w     85.00 176.00   1.00    4.40    --  106.21  30.00 -30.00   91
 18  \w     37.00 109.00   1.00    4.40    --  106.21 -94.00  90.00   72
 19  \w     38.00 124.00   1.00    4.40    --  106.21 -45.00-180.00   86
 20  \w     37.00 109.00   1.00    4.40    --  106.21 -94.00-150.00   72
 21  \w     36.00 113.00   1.00    4.40    --  106.21-111.00-180.00   77
 22  \w    100.00 176.00   1.00    4.40    --  106.21 111.00  90.00   76
 23  \w     79.00 174.00   1.00    4.40    --  106.21  77.00-120.00   95
 24  \w   -104.00  -9.00   1.00    1.10    --  -36.04 -77.00 150.00   95
 25  \w   -104.00  -9.00   1.00    1.10    --  -36.04 -77.00-120.00   95
 26  \w      7.00 107.00   1.00    1.10    --   36.04  19.00 120.00  100
 27  \w     19.00 103.00   1.00    1.10    --   36.04  57.00 120.00   84
 28  \w    -31.00  53.00   1.00    1.10    --   36.04 -57.00 -30.00   84
;
_diffrn_measurement_device 'four-circle diffractometer'
_diffrn_measurement_device_type 'New Gemini, Dual, Cu at home/near, EosS2'
_diffrn_measurement_method '\w scans'
_diffrn_orient_matrix_type 'CrysAlisPro convention (1999,Acta A55,543-557)'
_diffrn_orient_matrix_UB_11 0.0007648000
_diffrn_orient_matrix_UB_12 -0.1007908000
_diffrn_orient_matrix_UB_13 0.0417755000
_diffrn_orient_matrix_UB_21 -0.0640132000
_diffrn_orient_matrix_UB_22 -0.0101898000
_diffrn_orient_matrix_UB_23 -0.0662286000
_diffrn_orient_matrix_UB_31 0.1033206000
_diffrn_orient_matrix_UB_32 -0.0453747000
_diffrn_orient_matrix_UB_33 -0.0749866000
_diffrn_radiation_monochromator graphite
_diffrn_radiation_probe x-ray
_diffrn_radiation_type CuK\a
_diffrn_radiation_wavelength 1.54184
_diffrn_reflns_av_R_equivalents 0.1000
_diffrn_reflns_av_unetI/netI 0.0880
_diffrn_reflns_Laue_measured_fraction_full 0.988
_diffrn_reflns_Laue_measured_fraction_max 0.967
_diffrn_reflns_limit_h_max 17
_diffrn_reflns_limit_h_min -16
_diffrn_reflns_limit_k_max 17
_diffrn_reflns_limit_k_min -18
_diffrn_reflns_limit_l_max 18
_diffrn_reflns_limit_l_min -18
_diffrn_reflns_number 28539
_diffrn_reflns_point_group_measured_fraction_full 0.988
_diffrn_reflns_point_group_measured_fraction_max 0.967
_diffrn_reflns_theta_full 67.684
_diffrn_reflns_theta_max 71.708
_diffrn_reflns_theta_min 3.487
_diffrn_source 'fine-focus sealed X-ray tube'
_diffrn_source_type 'Enhance (Cu) X-ray Source'
_exptl_absorpt_coefficient_mu 7.938
_exptl_absorpt_correction_T_max 1.00000
_exptl_absorpt_correction_T_min 0.12114
_exptl_absorpt_correction_type multi-scan
_exptl_absorpt_process_details
;
CrysAlisPro 1.171.39.46e (Rigaku Oxford Diffraction, 2018)
Empirical absorption correction using spherical harmonics,
 implemented in SCALE3 ABSPACK scaling algorithm.
;
_exptl_crystal_colour 'clear orangish orange'
_exptl_crystal_colour_lustre clear
_exptl_crystal_colour_modifier orangish
_exptl_crystal_colour_primary orange
_exptl_crystal_density_diffrn 1.484
_exptl_crystal_description needle
_exptl_crystal_F_000 1238
_exptl_crystal_size_max 0.7
_exptl_crystal_size_mid 0.4
_exptl_crystal_size_min 0.3
_refine_diff_density_max 2.136
_refine_diff_density_min -1.319
_refine_diff_density_rms 0.131
_refine_ls_extinction_method none
_refine_ls_goodness_of_fit_ref 1.013
_refine_ls_hydrogen_treatment constr
_refine_ls_matrix_type full
_refine_ls_number_parameters 716
_refine_ls_number_reflns 10356
_refine_ls_number_restraints 0
_refine_ls_restrained_S_all 1.013
_refine_ls_R_factor_all 0.0775
_refine_ls_R_factor_gt 0.0695
_refine_ls_shift/su_max 0.001
_refine_ls_shift/su_mean 0.000
_refine_ls_structure_factor_coef Fsqd
_refine_ls_weighting_details 'w=1/[\s^2^(Fo^2^)+(0.1217P)^2^] where P=(Fo^2^+2Fc^2^)/3'
_refine_ls_weighting_scheme calc
_refine_ls_wR_factor_gt 0.1746
_refine_ls_wR_factor_ref 0.1833
_reflns_Friedel_coverage 0.000
_reflns_number_gt 8933
_reflns_number_total 10356
_reflns_threshold_expression 'I > 2\s(I)'
_cod_data_source_file d1dt03701c2.cif
_cod_data_source_block yxq-yh-och3-dy_sq
_cod_original_cell_volume 2734.46(16)
_cod_database_code 7709124
_shelx_shelxl_version_number 2014/7
_shelx_space_group_comment
;
The symmetry employed for this shelxl refinement is uniquely defined
by the following loop, which should always be used as a source of
symmetry information in preference to the above space-group names.
They are only intended as comments.
;
_shelx_estimated_absorpt_t_max 0.199
_shelx_estimated_absorpt_t_min 0.072
_reflns_odcompleteness_completeness 98.79
_reflns_odcompleteness_iscentric 1
_reflns_odcompleteness_theta 66.97
_olex2_refinement_description
;
1. Fixed Uiso
 At 1.2 times of:
  All C(H) groups, All N(H) groups
 At 1.5 times of:
  All C(H,H,H) groups
2.a Aromatic/amide H refined with riding coordinates:
 N5(H006), N6(H008), N1(H00D), C46(H00K), C52(H00S), C19(H00X), C11(H00Y),
 C13(H012), C28(H014), C48(H016), C51(H017), C42(H018), C49(H01A), C16(H01B),
 C5(H01C), C39(H01D), C34(H01E), C37(H01F), C36(H01G), C33(H01H), C20(H01J),
 C25(H01K), C40(H01L), C30(H01M), C17(H01P), C8(H01R), C14(H01S), C41(H01T),
 C3(H01U), C2(H01V), C7(H01W), C6(H01Y), C31(H01Z), C22(H020), C24(H021)
2.b Idealised Me refined as rotating group:
 C53(H01i,H01n,H01o), C54(H02a,H02b,H02c), C55(H02d,H02e,H02f), C57(H02g,H02h,
 H02i)
;
_olex2_submission_special_instructions 'No special instructions were received'
_oxdiff_exptl_absorpt_empirical_details
;
Empirical correction (ABSPACK) includes:
- Absorption correction using spherical harmonics
- Frame scaling
- Detector area scaling
;
_oxdiff_exptl_absorpt_empirical_full_max 3.842
_oxdiff_exptl_absorpt_empirical_full_min 0.502

loop_
_space_group_symop_operation_xyz
'x, y, z'
'-x, -y, -z'

loop_
_atom_site_label
_atom_site_type_symbol
_atom_site_fract_x
_atom_site_fract_y
_atom_site_fract_z
_atom_site_U_iso_or_equiv
_atom_site_adp_type
_atom_site_occupancy
_atom_site_site_symmetry_order
_atom_site_calc_flag
_atom_site_refinement_flags_posn
_atom_site_refinement_flags_adp
_atom_site_refinement_flags_occupancy
_atom_site_disorder_assembly
_atom_site_disorder_group
Dy01 Dy 0.84408(2) 0.30364(2) 0.73033(2) 0.03340(13) Uani 1 1 d . . . . .
O002 O 0.7542(3) 0.2813(3) 0.8847(2) 0.0406(9) Uani 1 1 d . . . . .
O003 O 0.7044(3) 0.2671(3) 0.7047(3) 0.0446(9) Uani 1 1 d . . . . .
O004 O 0.9139(3) 0.2577(3) 0.5758(3) 0.0465(10) Uani 1 1 d . . . . .
O005 O 0.8742(4) 0.1261(4) 0.7429(3) 0.0580(11) Uani 1 1 d . . . . .
N006 N 0.5532(3) 0.3695(3) 0.9552(3) 0.0357(9) Uani 1 1 d . . . . .
H006 H 0.6074 0.3589 0.9074 0.043 Uiso 1 1 calc R . . . .
O007 O 0.7848(4) 0.4549(4) 0.6428(3) 0.0560(11) Uani 1 1 d . . . . .
N008 N 0.5937(4) 0.1796(4) 0.8301(3) 0.0452(11) Uani 1 1 d . . . . .
H008 H 0.6535 0.1894 0.8045 0.054 Uiso 1 1 calc R . . . .
O009 O 0.9956(4) 0.1767(4) 0.7634(3) 0.0592(12) Uani 1 1 d . . . . .
O00A O 0.9942(4) 0.3670(5) 0.6839(3) 0.0713(16) Uani 1 1 d . . . . .
O00B O 0.6991(4) 0.4512(4) 0.7859(3) 0.0611(13) Uani 1 1 d . . . . .
N00C N 0.7104(4) 0.4985(4) 0.7094(4) 0.0425(11) Uani 1 1 d . . . . .
N00D N 0.8879(4) 0.1142(4) 0.5057(3) 0.0429(10) Uani 1 1 d . . . . .
H00D H 0.8746 0.1487 0.5540 0.051 Uiso 1 1 calc R . . . .
O00E O 0.1708(4) 0.5573(5) 0.8717(4) 0.0703(15) Uani 1 1 d . . . . .
O00F O 0.7035(5) -0.1781(4) 0.5647(5) 0.0768(16) Uani 1 1 d . . . . .
C00G C 0.6710(4) 0.2855(4) 1.0496(3) 0.0335(10) Uani 1 1 d . . . . .
O00H O 0.9037(4) 0.3880(5) 0.8253(4) 0.0758(17) Uani 1 1 d . . . . .
N00I N 0.9600(5) 0.1063(4) 0.7652(4) 0.0564(15) Uani 1 1 d . . . . .
O00J O 0.6526(5) 0.5777(4) 0.7015(5) 0.0842(19) Uani 1 1 d . . . . .
C00K C 0.5715(4) 0.3377(4) 1.0364(3) 0.0346(10) Uani 1 1 d . . . . .
H00K H 0.5143 0.3507 1.0894 0.041 Uiso 1 1 calc R . . . .
N00L N 0.9802(5) 0.4024(5) 0.7622(5) 0.0624(15) Uani 1 1 d . . . . .
C00M C 0.4547(4) 0.4193(4) 0.9367(4) 0.0352(10) Uani 1 1 d . . . . .
C00N C 0.6826(5) 0.2558(4) 1.1440(3) 0.0378(11) Uani 1 1 d . . . . .
C00O C 0.7619(4) 0.2590(4) 0.9702(4) 0.0372(11) Uani 1 1 d . . . . .
C00P C 0.8399(4) 0.0405(4) 0.5193(4) 0.0391(11) Uani 1 1 d . . . . .
O00Q O 0.5579(7) 0.0094(5) 1.1853(4) 0.092(2) Uani 1 1 d . . . . .
O00R O 1.0349(6) 0.4463(6) 0.7753(6) 0.100(2) Uani 1 1 d . . . . .
C00S C 0.4548(5) 0.4446(4) 0.8445(4) 0.0433(12) Uani 1 1 d . . . . .
H00S H 0.5187 0.4307 0.7984 0.052 Uiso 1 1 calc R . . . .
C00T C 0.5835(5) 0.1326(5) 0.9199(4) 0.0455(13) Uani 1 1 d . . . . .
C00U C 0.9918(4) 0.2126(4) 0.4162(4) 0.0393(11) Uani 1 1 d . . . . .
C00V C 0.7819(5) 0.2027(5) 1.1557(4) 0.0458(13) Uani 1 1 d . . . . .
C00W C 1.0599(4) 0.2296(5) 0.3257(4) 0.0416(12) Uani 1 1 d . . . . .
C00X C 0.6430(6) 0.3426(5) 0.5743(4) 0.0500(14) Uani 1 1 d . . . . .
H00X H 0.7055 0.3574 0.5478 0.060 Uiso 1 1 calc R . . . .
C00Y C 0.9504(4) 0.1365(4) 0.4281(4) 0.0401(12) Uani 1 1 d . . . . .
H00Y H 0.9686 0.0975 0.3764 0.048 Uiso 1 1 calc R . . . .
C00Z C 0.2670(5) 0.5124(5) 0.8878(5) 0.0477(13) Uani 1 1 d . . . . .
C010 C 0.5366(5) 0.2631(4) 0.6975(4) 0.0409(12) Uani 1 1 d . . . . .
C011 C 0.4533(5) 0.2949(5) 0.6502(5) 0.0490(14) Uani 1 1 d . . . . .
C012 C 0.8554(6) -0.0216(5) 0.4490(4) 0.0531(15) Uani 1 1 d . . . . .
H012 H 0.8969 -0.0143 0.3890 0.064 Uiso 1 1 calc R . . . .
C013 C 1.0952(5) 0.3117(5) 0.3139(4) 0.0462(13) Uani 1 1 d . . . . .
C014 C 0.5241(5) 0.2091(5) 0.7826(4) 0.0459(13) Uani 1 1 d . . . . .
H014 H 0.4614 0.1940 0.8059 0.055 Uiso 1 1 calc R . . . .
O015 O 1.0053(7) 0.0261(4) 0.7885(5) 0.096(2) Uani 1 1 d . . . . .
C016 C 0.3591(5) 0.4410(5) 1.0060(4) 0.0475(14) Uani 1 1 d . . . . .
H016 H 0.3575 0.4239 1.0685 0.057 Uiso 1 1 calc R . . . .
C017 C 0.3617(5) 0.4906(5) 0.8190(4) 0.0467(13) Uani 1 1 d . . . . .
H017 H 0.3631 0.5065 0.7563 0.056 Uiso 1 1 calc R . . . .
C018 C 0.5980(5) 0.2797(5) 1.2255(4) 0.0488(14) Uani 1 1 d . . . . .
H018 H 0.5314 0.3164 1.2199 0.059 Uiso 1 1 calc R . . . .
C019 C 0.6309(5) 0.2896(4) 0.6609(4) 0.0401(11) Uani 1 1 d . . . . .
C01A C 0.2674(5) 0.4878(6) 0.9811(5) 0.0548(16) Uani 1 1 d . . . . .
H01A H 0.2039 0.5037 1.0276 0.066 Uiso 1 1 calc R . . . .
C01B C 0.7256(6) -0.0395(5) 0.6253(5) 0.0548(15) Uani 1 1 d . . . . .
H01B H 0.6809 -0.0442 0.6843 0.066 Uiso 1 1 calc R . . . .
C01C C 1.1609(6) 0.3290(6) 0.2269(4) 0.0584(17) Uani 1 1 d . . . . .
H01C H 1.1820 0.3842 0.2192 0.070 Uiso 1 1 calc R . . . .
C01D C 0.7950(6) 0.1730(6) 1.2466(4) 0.0600(18) Uani 1 1 d . . . . .
H01D H 0.8611 0.1367 1.2536 0.072 Uiso 1 1 calc R . . . .
C01E C 0.6742(6) 0.0817(5) 0.9452(5) 0.0525(15) Uani 1 1 d . . . . .
H01E H 0.7395 0.0760 0.9028 0.063 Uiso 1 1 calc R . . . .
C01F C 0.8709(5) 0.1796(6) 1.0747(4) 0.0563(17) Uani 1 1 d . . . . .
H01F H 0.9371 0.1452 1.0829 0.068 Uiso 1 1 calc R . . . .
C01G C 0.8612(5) 0.2065(6) 0.9871(4) 0.0543(16) Uani 1 1 d . . . . .
H01G H 0.9208 0.1905 0.9365 0.065 Uiso 1 1 calc R . . . .
C01H C 0.6691(7) 0.0384(5) 1.0337(5) 0.0638(19) Uani 1 1 d . . . . .
H01H H 0.7305 0.0025 1.0500 0.077 Uiso 1 1 calc R . . . .
C01I C 0.4671(6) 0.3510(6) 0.5664(5) 0.0586(17) Uani 1 1 d . . . . .
C01J C 0.5642(6) 0.3716(6) 0.5301(5) 0.0594(17) Uani 1 1 d . . . . .
H01J H 0.5744 0.4063 0.4739 0.071 Uiso 1 1 calc R . . . .
C01K C 0.3548(6) 0.2772(7) 0.6835(6) 0.070(2) Uani 1 1 d . . . . .
H01K H 0.3420 0.2416 0.7388 0.084 Uiso 1 1 calc R . . . .
C01L C 0.7114(6) 0.1975(6) 1.3239(4) 0.0631(19) Uani 1 1 d . . . . .
H01L H 0.7206 0.1794 1.3837 0.076 Uiso 1 1 calc R . . . .
C01M C 0.4850(6) 0.1433(6) 0.9831(5) 0.0609(18) Uani 1 1 d . . . . .
H01M H 0.4235 0.1784 0.9665 0.073 Uiso 1 1 calc R . . . .
C01N C 0.5729(8) 0.0492(5) 1.0964(5) 0.065(2) Uani 1 1 d . . . . .
C01O C 0.9684(5) 0.2750(4) 0.4927(4) 0.0420(12) Uani 1 1 d . . . . .
C01P C 0.7733(6) 0.0318(5) 0.6069(5) 0.0501(14) Uani 1 1 d . . . . .
H01P H 0.7607 0.0749 0.6539 0.060 Uiso 1 1 calc R . . . .
C01Q C 0.7441(6) -0.1044(5) 0.5559(5) 0.0558(16) Uani 1 1 d . . . . .
C01R C 1.0962(6) 0.1672(5) 0.2479(4) 0.0534(15) Uani 1 1 d . . . . .
H01R H 1.0750 0.1123 0.2532 0.064 Uiso 1 1 calc R . . . .
C01S C 0.8093(6) -0.0950(5) 0.4673(5) 0.0578(16) Uani 1 1 d . . . . .
H01S H 0.8220 -0.1382 0.4202 0.069 Uiso 1 1 calc R . . . .
C01T C 0.6122(6) 0.2497(6) 1.3130(4) 0.0592(18) Uani 1 1 d . . . . .
H01T H 0.5547 0.2645 1.3656 0.071 Uiso 1 1 calc R . . . .
C01U C 1.0630(6) 0.3753(6) 0.3909(5) 0.0583(17) Uani 1 1 d . . . . .
H01U H 1.0837 0.4307 0.3823 0.070 Uiso 1 1 calc R . . . .
C01V C 1.0035(6) 0.3579(5) 0.4759(4) 0.0554(17) Uani 1 1 d . . . . .
H01V H 0.9850 0.4010 0.5245 0.066 Uiso 1 1 calc R . . . .
C01W C 1.1616(6) 0.1860(6) 0.1654(4) 0.0615(18) Uani 1 1 d . . . . .
H01W H 1.1846 0.1433 0.1158 0.074 Uiso 1 1 calc R . . . .
C01X C 0.1675(7) 0.5827(7) 0.7774(7) 0.074(2) Uani 1 1 d . . . . .
H01I H 0.1954 0.5257 0.7399 0.111 Uiso 1 1 calc GR . . . .
H01N H 0.2090 0.6254 0.7527 0.111 Uiso 1 1 calc GR . . . .
H01O H 0.0958 0.6144 0.7756 0.111 Uiso 1 1 calc GR . . . .
C01Y C 1.1944(6) 0.2674(6) 0.1542(4) 0.0624(19) Uani 1 1 d . . . . .
H01Y H 1.2388 0.2796 0.0975 0.075 Uiso 1 1 calc R . . . .
C01Z C 0.4807(7) 0.1005(7) 1.0714(5) 0.072(2) Uani 1 1 d . . . . .
H01Z H 0.4156 0.1061 1.1143 0.086 Uiso 1 1 calc R . . . .
C020 C 0.3859(8) 0.3838(7) 0.5207(7) 0.080(3) Uani 1 1 d . . . . .
H020 H 0.3967 0.4191 0.4650 0.096 Uiso 1 1 calc R . . . .
C021 C 0.2777(6) 0.3108(8) 0.6370(8) 0.084(3) Uani 1 1 d . . . . .
H021 H 0.2142 0.2970 0.6603 0.101 Uiso 1 1 calc R . . . .
C022 C -0.1576(10) 0.7124(9) 1.0599(6) 0.093(3) Uani 1 1 d . . . . .
N023 N -0.2371(10) 0.7665(10) 1.0902(7) 0.130(5) Uani 1 1 d . . . . .
C024 C 0.2938(8) 0.3659(8) 0.5544(8) 0.087(3) Uani 1 1 d . . . . .
H024 H 0.2408 0.3898 0.5235 0.105 Uiso 1 1 calc R . . . .
C025 C 0.6370(8) -0.1908(7) 0.6538(7) 0.083(3) Uani 1 1 d . . . . .
H02A H 0.6212 -0.2502 0.6548 0.124 Uiso 1 1 calc GR . . . .
H02B H 0.5726 -0.1381 0.6653 0.124 Uiso 1 1 calc GR . . . .
H02C H 0.6720 -0.1928 0.7018 0.124 Uiso 1 1 calc GR . . . .
C026 C 0.6457(13) -0.0170(8) 1.2254(7) 0.113(5) Uani 1 1 d . . . . .
H02D H 0.6946 -0.0771 1.1995 0.170 Uiso 1 1 calc GR . . . .
H02E H 0.6213 -0.0238 1.2924 0.170 Uiso 1 1 calc GR . . . .
H02F H 0.6801 0.0321 1.2113 0.170 Uiso 1 1 calc GR . . . .
C027 C -0.0591(9) 0.6399(11) 1.0195(9) 0.112(4) Uani 1 1 d . . . . .
H02G H -0.0652 0.6119 0.9662 0.168 Uiso 1 1 calc GR . . . .
H02H H -0.0433 0.5907 1.0657 0.168 Uiso 1 1 calc GR . . . .
H02I H -0.0035 0.6691 0.9997 0.168 Uiso 1 1 calc GR . . . .

loop_
_atom_site_aniso_label
_atom_site_aniso_U_11
_atom_site_aniso_U_22
_atom_site_aniso_U_33
_atom_site_aniso_U_23
_atom_site_aniso_U_13
_atom_site_aniso_U_12
Dy01 0.03276(18) 0.0414(2) 0.02568(17) 0.00146(11) -0.00482(11) -0.01388(13)
O002 0.0426(19) 0.059(2) 0.0189(15) 0.0038(15) -0.0057(14) -0.0174(18)
O003 0.042(2) 0.064(3) 0.0378(19) 0.0090(18) -0.0159(16) -0.0290(19)
O004 0.053(2) 0.056(2) 0.0276(17) -0.0029(16) 0.0069(16) -0.027(2)
O005 0.066(3) 0.057(3) 0.048(2) 0.005(2) -0.015(2) -0.017(2)
N006 0.034(2) 0.039(2) 0.031(2) -0.0002(17) -0.0075(17) -0.0090(18)
O007 0.062(3) 0.056(3) 0.041(2) 0.005(2) -0.004(2) -0.018(2)
N008 0.053(3) 0.050(3) 0.036(2) 0.003(2) -0.007(2) -0.026(2)
O009 0.050(2) 0.070(3) 0.055(3) -0.007(2) -0.014(2) -0.013(2)
O00A 0.074(3) 0.116(5) 0.047(2) 0.013(3) -0.017(2) -0.064(3)
O00B 0.067(3) 0.064(3) 0.037(2) 0.010(2) -0.004(2) -0.013(2)
N00C 0.036(2) 0.040(3) 0.050(3) 0.004(2) -0.013(2) -0.010(2)
N00D 0.049(3) 0.051(3) 0.030(2) 0.0029(19) -0.0087(19) -0.020(2)
O00E 0.043(2) 0.086(4) 0.078(3) 0.005(3) -0.026(2) -0.007(2)
O00F 0.090(4) 0.070(3) 0.084(4) 0.001(3) -0.016(3) -0.049(3)
C00G 0.039(3) 0.037(3) 0.025(2) 0.0022(19) -0.0099(19) -0.011(2)
O00H 0.060(3) 0.110(5) 0.070(3) -0.032(3) -0.003(3) -0.047(3)
N00I 0.069(4) 0.042(3) 0.038(2) -0.006(2) -0.011(2) 0.009(3)
O00J 0.069(3) 0.060(3) 0.098(4) 0.019(3) -0.017(3) 0.005(3)
C00K 0.037(2) 0.040(3) 0.028(2) 0.002(2) -0.0083(19) -0.014(2)
N00L 0.053(3) 0.074(4) 0.075(4) 0.008(3) -0.033(3) -0.029(3)
C00M 0.039(3) 0.034(2) 0.036(2) 0.001(2) -0.013(2) -0.013(2)
C00N 0.045(3) 0.042(3) 0.028(2) -0.001(2) -0.012(2) -0.013(2)
C00O 0.041(3) 0.044(3) 0.028(2) 0.001(2) -0.009(2) -0.015(2)
C00P 0.038(3) 0.039(3) 0.039(3) 0.003(2) -0.009(2) -0.011(2)
O00Q 0.138(6) 0.085(4) 0.046(3) 0.017(3) -0.008(3) -0.043(4)
O00R 0.105(5) 0.126(6) 0.113(5) 0.007(5) -0.047(4) -0.083(5)
C00S 0.041(3) 0.049(3) 0.036(3) 0.001(2) -0.005(2) -0.013(2)
C00T 0.058(3) 0.046(3) 0.036(3) 0.003(2) -0.009(2) -0.025(3)
C00U 0.040(3) 0.047(3) 0.029(2) 0.003(2) -0.008(2) -0.014(2)
C00V 0.049(3) 0.054(3) 0.031(3) 0.001(2) -0.014(2) -0.008(3)
C00W 0.039(3) 0.055(3) 0.030(2) 0.007(2) -0.008(2) -0.017(2)
C00X 0.063(4) 0.060(4) 0.040(3) 0.007(3) -0.020(3) -0.033(3)
C00Y 0.042(3) 0.048(3) 0.028(2) 0.002(2) -0.008(2) -0.013(2)
C00Z 0.047(3) 0.042(3) 0.058(3) -0.002(3) -0.026(3) -0.007(2)
C010 0.043(3) 0.048(3) 0.037(3) -0.003(2) -0.012(2) -0.020(2)
C011 0.044(3) 0.054(4) 0.054(3) -0.016(3) -0.018(3) -0.012(3)
C012 0.069(4) 0.052(3) 0.041(3) 0.000(3) -0.009(3) -0.028(3)
C013 0.045(3) 0.062(4) 0.033(3) 0.009(2) -0.007(2) -0.023(3)
C014 0.044(3) 0.051(3) 0.046(3) -0.003(3) -0.007(2) -0.021(3)
O015 0.127(6) 0.048(3) 0.096(5) -0.002(3) -0.046(4) 0.012(3)
C016 0.044(3) 0.063(4) 0.036(3) 0.002(3) -0.011(2) -0.016(3)
C017 0.048(3) 0.051(3) 0.043(3) 0.004(2) -0.020(2) -0.012(3)
C018 0.045(3) 0.065(4) 0.032(3) 0.003(3) -0.007(2) -0.014(3)
C019 0.046(3) 0.044(3) 0.035(2) 0.002(2) -0.015(2) -0.017(2)
C01A 0.039(3) 0.072(4) 0.049(3) -0.005(3) -0.005(3) -0.016(3)
C01B 0.058(4) 0.061(4) 0.049(3) 0.006(3) -0.008(3) -0.031(3)
C01C 0.063(4) 0.085(5) 0.034(3) 0.011(3) -0.008(3) -0.039(4)
C01D 0.060(4) 0.075(5) 0.040(3) 0.008(3) -0.026(3) -0.005(3)
C01E 0.058(4) 0.051(3) 0.044(3) 0.007(3) -0.005(3) -0.021(3)
C01F 0.041(3) 0.077(5) 0.040(3) -0.001(3) -0.015(2) 0.002(3)
C01G 0.041(3) 0.073(4) 0.038(3) 0.000(3) -0.007(2) -0.005(3)
C01H 0.088(5) 0.051(4) 0.057(4) 0.006(3) -0.023(4) -0.026(4)
C01I 0.066(4) 0.059(4) 0.056(4) -0.003(3) -0.032(3) -0.011(3)
C01J 0.075(4) 0.069(4) 0.047(3) 0.010(3) -0.031(3) -0.028(4)
C01K 0.051(4) 0.095(6) 0.071(5) -0.016(4) -0.017(3) -0.027(4)
C01L 0.076(5) 0.083(5) 0.030(3) 0.007(3) -0.025(3) -0.017(4)
C01M 0.067(4) 0.064(4) 0.050(3) 0.005(3) -0.003(3) -0.031(4)
C01N 0.098(6) 0.053(4) 0.042(3) 0.008(3) -0.006(4) -0.035(4)
C01O 0.048(3) 0.050(3) 0.027(2) 0.001(2) -0.005(2) -0.019(3)
C01P 0.060(4) 0.049(3) 0.045(3) -0.001(3) -0.010(3) -0.025(3)
C01Q 0.056(4) 0.051(4) 0.068(4) 0.005(3) -0.021(3) -0.024(3)
C01R 0.067(4) 0.063(4) 0.030(3) 0.002(3) -0.008(3) -0.025(3)
C01S 0.071(4) 0.053(4) 0.056(4) -0.012(3) -0.017(3) -0.024(3)
C01T 0.058(4) 0.086(5) 0.029(3) 0.003(3) -0.007(3) -0.021(4)
C01U 0.076(5) 0.064(4) 0.043(3) 0.001(3) -0.006(3) -0.042(4)
C01V 0.076(4) 0.061(4) 0.033(3) -0.006(3) 0.004(3) -0.039(4)
C01W 0.070(4) 0.077(5) 0.032(3) -0.007(3) -0.003(3) -0.024(4)
C01X 0.066(5) 0.075(5) 0.098(6) 0.018(5) -0.053(5) -0.022(4)
C01Y 0.060(4) 0.093(6) 0.031(3) 0.008(3) 0.000(3) -0.032(4)
C01Z 0.080(5) 0.080(5) 0.048(4) 0.008(4) 0.007(4) -0.038(4)
C020 0.085(6) 0.087(6) 0.082(5) -0.002(5) -0.055(5) -0.015(5)
C021 0.046(4) 0.112(8) 0.102(7) -0.027(6) -0.027(4) -0.018(4)
C022 0.097(7) 0.114(8) 0.051(4) 0.003(5) -0.016(5) -0.014(7)
N023 0.131(9) 0.148(10) 0.070(5) -0.017(6) -0.011(6) 0.006(8)
C024 0.071(5) 0.097(7) 0.101(7) -0.013(6) -0.058(5) -0.002(5)
C025 0.083(6) 0.082(6) 0.094(6) 0.019(5) -0.020(5) -0.047(5)
C026 0.208(15) 0.069(6) 0.054(5) 0.015(4) -0.042(7) -0.029(7)
C027 0.078(7) 0.144(11) 0.097(7) -0.008(8) -0.030(6) -0.004(7)

loop_
_atom_type_symbol
_atom_type_description
_atom_type_scat_dispersion_real
_atom_type_scat_dispersion_imag
_atom_type_scat_source
C C 0.0181 0.0091 'International Tables Vol C Tables 4.2.6.8 and 6.1.1.4'
H H 0.0000 0.0000 'International Tables Vol C Tables 4.2.6.8 and 6.1.1.4'
Dy Dy -9.8046 9.8477 'International Tables Vol C Tables 4.2.6.8 and 6.1.1.4'
N N 0.0311 0.0180 'International Tables Vol C Tables 4.2.6.8 and 6.1.1.4'
O O 0.0492 0.0322 'International Tables Vol C Tables 4.2.6.8 and 6.1.1.4'

loop_
_geom_angle_atom_site_label_1
_geom_angle_atom_site_label_2
_geom_angle_atom_site_label_3
_geom_angle
_geom_angle_site_symmetry_1
_geom_angle_site_symmetry_3
_geom_angle_publ_flag
O002 Dy01 O005 76.51(15) . . ?
O002 Dy01 O007 121.29(14) . . ?
O002 Dy01 O009 86.33(15) . . ?
O002 Dy01 O00A 124.88(16) . . ?
O002 Dy01 O00B 70.39(15) . . ?
O002 Dy01 N00C 95.90(14) . . ?
O002 Dy01 O00H 74.77(17) . . ?
O002 Dy01 N00I 79.07(15) . . ?
O002 Dy01 N00L 100.01(17) . . ?
O003 Dy01 O002 80.09(14) . . ?
O003 Dy01 O005 69.74(17) . . ?
O003 Dy01 O007 85.51(16) . . ?
O003 Dy01 O009 121.10(18) . . ?
O003 Dy01 O00A 153.77(15) . . ?
O003 Dy01 O00B 79.06(19) . . ?
O003 Dy01 N00C 81.33(15) . . ?
O003 Dy01 O00H 147.20(17) . . ?
O003 Dy01 N00I 95.34(19) . . ?
O003 Dy01 N00L 164.20(18) . . ?
O004 Dy01 O002 151.92(16) . . ?
O004 Dy01 O003 80.30(15) . . ?
O004 Dy01 O005 77.94(15) . . ?
O004 Dy01 O007 76.79(16) . . ?
O004 Dy01 O009 86.78(16) . . ?
O004 Dy01 O00A 78.55(17) . . ?
O004 Dy01 O00B 124.74(16) . . ?
O004 Dy01 N00C 100.79(15) . . ?
O004 Dy01 O00H 130.03(17) . . ?
O004 Dy01 N00I 82.96(15) . . ?
O004 Dy01 N00L 104.30(18) . . ?
O005 Dy01 N00C 150.89(16) . . ?
O005 Dy01 N00I 25.64(19) . . ?
O005 Dy01 N00L 125.83(18) . . ?
O007 Dy01 O005 147.12(17) . . ?
O007 Dy01 N00C 25.43(15) . . ?
O007 Dy01 N00I 159.31(15) . . ?
O007 Dy01 N00L 80.97(18) . . ?
O009 Dy01 O005 51.36(18) . . ?
O009 Dy01 O007 146.06(17) . . ?
O009 Dy01 O00B 146.67(17) . . ?
O009 Dy01 N00C 157.42(17) . . ?
O009 Dy01 N00I 25.80(19) . . ?
O009 Dy01 N00L 74.54(19) . . ?
O00A Dy01 O005 120.0(2) . . ?
O00A Dy01 O007 74.7(2) . . ?
O00A Dy01 O009 73.0(2) . . ?
O00A Dy01 O00B 100.6(2) . . ?
O00A Dy01 N00C 87.56(19) . . ?
O00A Dy01 N00I 97.3(2) . . ?
O00A Dy01 N00L 25.75(18) . . ?
O00B Dy01 O005 137.67(17) . . ?
O00B Dy01 O007 50.99(14) . . ?
O00B Dy01 N00C 25.56(14) . . ?
O00B Dy01 N00I 149.45(15) . . ?
O00B Dy01 N00L 86.1(2) . . ?
O00H Dy01 O005 122.7(2) . . ?
O00H Dy01 O007 89.8(2) . . ?
O00H Dy01 O009 78.3(2) . . ?
O00H Dy01 O00A 51.50(18) . . ?
O00H Dy01 O00B 72.9(2) . . ?
O00H Dy01 N00C 80.7(2) . . ?
O00H Dy01 N00I 100.1(2) . . ?
O00H Dy01 N00L 25.76(19) . . ?
N00I Dy01 N00C 174.42(15) . . ?
N00L Dy01 N00C 82.96(17) . . ?
N00L Dy01 N00I 100.2(2) . . ?
C00O O002 Dy01 145.7(4) . . ?
C019 O003 Dy01 146.8(4) . . ?
C01O O004 Dy01 146.9(4) . . ?
N00I O005 Dy01 95.4(4) . . ?
C00K N006 H006 116.2 . . ?
C00K N006 C00M 127.7(5) . . ?
C00M N006 H006 116.2 . . ?
N00C O007 Dy01 96.8(3) . . ?
C00T N008 H008 116.1 . . ?
C014 N008 H008 116.1 . . ?
C014 N008 C00T 127.8(5) . . ?
N00I O009 Dy01 97.2(4) . . ?
N00L O00A Dy01 96.6(4) . . ?
N00C O00B Dy01 97.5(3) . . ?
O007 N00C Dy01 57.7(3) . . ?
O007 N00C O00B 114.7(5) . . ?
O00B N00C Dy01 57.0(3) . . ?
O00J N00C Dy01 177.9(5) . . ?
O00J N00C O007 123.3(6) . . ?
O00J N00C O00B 122.0(6) . . ?
C00P N00D H00D 116.1 . . ?
C00Y N00D H00D 116.1 . . ?
C00Y N00D C00P 127.8(5) . . ?
C00Z O00E C01X 117.7(6) . . ?
C01Q O00F C025 116.7(7) . . ?
C00K C00G C00N 120.2(5) . . ?
C00K C00G C00O 120.5(4) . . ?
C00O C00G C00N 119.3(5) . . ?
N00L O00H Dy01 97.8(4) . . ?
O005 N00I Dy01 58.9(3) . . ?
O005 N00I O009 115.7(5) . . ?
O009 N00I Dy01 57.0(3) . . ?
O015 N00I Dy01 173.9(5) . . ?
O015 N00I O005 122.6(8) . . ?
O015 N00I O009 121.6(8) . . ?
N006 C00K C00G 124.9(5) . . ?
N006 C00K H00K 117.6 . . ?
C00G C00K H00K 117.6 . . ?
O00A N00L Dy01 57.7(3) . . ?
O00A N00L O00H 114.0(6) . . ?
O00H N00L Dy01 56.4(3) . . ?
O00R N00L Dy01 178.0(6) . . ?
O00R N00L O00A 122.7(7) . . ?
O00R N00L O00H 123.3(7) . . ?
C00S C00M N006 117.2(5) . . ?
C00S C00M C016 119.2(5) . . ?
C016 C00M N006 123.5(5) . . ?
C00V C00N C00G 119.5(5) . . ?
C00V C00N C018 117.6(5) . . ?
C018 C00N C00G 122.9(5) . . ?
O002 C00O C00G 121.2(5) . . ?
O002 C00O C01G 120.3(5) . . ?
C01G C00O C00G 118.5(5) . . ?
C012 C00P N00D 122.7(5) . . ?
C012 C00P C01P 119.1(6) . . ?
C01P C00P N00D 118.1(5) . . ?
C01N O00Q C026 116.7(8) . . ?
C00M C00S H00S 119.3 . . ?
C00M C00S C017 121.5(5) . . ?
C017 C00S H00S 119.3 . . ?
C01E C00T N008 118.0(6) . . ?
C01E C00T C01M 120.5(6) . . ?
C01M C00T N008 121.3(6) . . ?
C00Y C00U C00W 120.5(5) . . ?
C00Y C00U C01O 120.2(5) . . ?
C01O C00U C00W 119.4(5) . . ?
C00N C00V C01D 120.5(6) . . ?
C00N C00V C01F 119.4(5) . . ?
C01D C00V C01F 120.2(6) . . ?
C013 C00W C00U 119.1(5) . . ?
C013 C00W C01R 116.9(5) . . ?
C01R C00W C00U 124.0(6) . . ?
C019 C00X H00X 119.6 . . ?
C01J C00X H00X 119.6 . . ?
C01J C00X C019 120.9(6) . . ?
N00D C00Y C00U 126.2(5) . . ?
N00D C00Y H00Y 116.9 . . ?
C00U C00Y H00Y 116.9 . . ?
O00E C00Z C017 124.7(6) . . ?
O00E C00Z C01A 116.2(6) . . ?
C017 C00Z C01A 119.1(6) . . ?
C014 C010 C011 120.8(6) . . ?
C014 C010 C019 119.2(5) . . ?
C019 C010 C011 120.0(5) . . ?
C01I C011 C010 119.4(6) . . ?
C01K C011 C010 124.4(7) . . ?
C01K C011 C01I 116.2(7) . . ?
C00P C012 H012 119.9 . . ?
C00P C012 C01S 120.2(6) . . ?
C01S C012 H012 119.9 . . ?
C00W C013 C01U 118.9(5) . . ?
C01C C013 C00W 119.7(6) . . ?
C01C C013 C01U 121.4(6) . . ?
N008 C014 C010 124.6(6) . . ?
N008 C014 H014 117.7 . . ?
C010 C014 H014 117.7 . . ?
C00M C016 H016 120.3 . . ?
C01A C016 C00M 119.3(5) . . ?
C01A C016 H016 120.3 . . ?
C00S C017 H017 120.4 . . ?
C00Z C017 C00S 119.2(5) . . ?
C00Z C017 H017 120.4 . . ?
C00N C018 H018 119.5 . . ?
C01T C018 C00N 121.1(6) . . ?
C01T C018 H018 119.5 . . ?
O003 C019 C00X 120.0(5) . . ?
O003 C019 C010 121.5(5) . . ?
C00X C019 C010 118.5(5) . . ?
C00Z C01A H01A 119.2 . . ?
C016 C01A C00Z 121.6(6) . . ?
C016 C01A H01A 119.2 . . ?
C01P C01B H01B 120.0 . . ?
C01P C01B C01Q 120.0(6) . . ?
C01Q C01B H01B 120.0 . . ?
C013 C01C H01C 119.1 . . ?
C01Y C01C C013 121.7(7) . . ?
C01Y C01C H01C 119.1 . . ?
C00V C01D H01D 119.8 . . ?
C01L C01D C00V 120.3(6) . . ?
C01L C01D H01D 119.8 . . ?
C00T C01E H01E 119.7 . . ?
C00T C01E C01H 120.5(7) . . ?
C01H C01E H01E 119.7 . . ?
C00V C01F H01F 119.2 . . ?
C01G C01F C00V 121.7(6) . . ?
C01G C01F H01F 119.2 . . ?
C00O C01G H01G 119.2 . . ?
C01F C01G C00O 121.7(6) . . ?
C01F C01G H01G 119.2 . . ?
C01E C01H H01H 120.3 . . ?
C01N C01H C01E 119.3(8) . . ?
C01N C01H H01H 120.3 . . ?
C01J C01I C011 118.6(6) . . ?
C020 C01I C011 119.9(8) . . ?
C020 C01I C01J 121.5(8) . . ?
C00X C01J C01I 122.5(6) . . ?
C00X C01J H01J 118.8 . . ?
C01I C01J H01J 118.8 . . ?
C011 C01K H01K 119.0 . . ?
C021 C01K C011 122.0(9) . . ?
C021 C01K H01K 119.0 . . ?
C01D C01L H01L 120.2 . . ?
C01D C01L C01T 119.6(5) . . ?
C01T C01L H01L 120.2 . . ?
C00T C01M H01M 120.7 . . ?
C01Z C01M C00T 118.6(8) . . ?
C01Z C01M H01M 120.7 . . ?
O00Q C01N C01Z 114.8(8) . . ?
C01H C01N O00Q 124.6(9) . . ?
C01H C01N C01Z 120.6(7) . . ?
O004 C01O C00U 120.7(5) . . ?
O004 C01O C01V 120.4(5) . . ?
C01V C01O C00U 118.9(5) . . ?
C00P C01P H01P 119.5 . . ?
C01B C01P C00P 121.1(6) . . ?
C01B C01P H01P 119.5 . . ?
O00F C01Q C01B 126.2(7) . . ?
O00F C01Q C01S 114.6(7) . . ?
C01B C01Q C01S 119.2(6) . . ?
C00W C01R H01R 119.3 . . ?
C01W C01R C00W 121.3(7) . . ?
C01W C01R H01R 119.3 . . ?
C012 C01S C01Q 120.3(6) . . ?
C012 C01S H01S 119.9 . . ?
C01Q C01S H01S 119.9 . . ?
C018 C01T C01L 120.9(6) . . ?
C018 C01T H01T 119.6 . . ?
C01L C01T H01T 119.6 . . ?
C013 C01U H01U 118.9 . . ?
C01V C01U C013 122.2(6) . . ?
C01V C01U H01U 118.9 . . ?
C01O C01V H01V 119.4 . . ?
C01U C01V C01O 121.2(6) . . ?
C01U C01V H01V 119.4 . . ?
C01R C01W H01W 119.4 . . ?
C01R C01W C01Y 121.3(7) . . ?
C01Y C01W H01W 119.4 . . ?
O00E C01X H01I 109.5 . . ?
O00E C01X H01N 109.5 . . ?
O00E C01X H01O 109.5 . . ?
H01I C01X H01N 109.5 . . ?
H01I C01X H01O 109.5 . . ?
H01N C01X H01O 109.5 . . ?
C01C C01Y C01W 119.1(6) . . ?
C01C C01Y H01Y 120.5 . . ?
C01W C01Y H01Y 120.5 . . ?
C01M C01Z C01N 120.5(7) . . ?
C01M C01Z H01Z 119.8 . . ?
C01N C01Z H01Z 119.8 . . ?
C01I C020 H020 118.9 . . ?
C024 C020 C01I 122.2(9) . . ?
C024 C020 H020 118.9 . . ?
C01K C021 H021 119.8 . . ?
C01K C021 C024 120.4(9) . . ?
C024 C021 H021 119.8 . . ?
N023 C022 C027 176.6(17) . . ?
C020 C024 C021 119.3(8) . . ?
C020 C024 H024 120.3 . . ?
C021 C024 H024 120.3 . . ?
O00F C025 H02A 109.5 . . ?
O00F C025 H02B 109.5 . . ?
O00F C025 H02C 109.5 . . ?
H02A C025 H02B 109.5 . . ?
H02A C025 H02C 109.5 . . ?
H02B C025 H02C 109.5 . . ?
O00Q C026 H02D 109.5 . . ?
O00Q C026 H02E 109.5 . . ?
O00Q C026 H02F 109.5 . . ?
H02D C026 H02E 109.5 . . ?
H02D C026 H02F 109.5 . . ?
H02E C026 H02F 109.5 . . ?
C022 C027 H02G 109.5 . . ?
C022 C027 H02H 109.5 . . ?
C022 C027 H02I 109.5 . . ?
H02G C027 H02H 109.5 . . ?
H02G C027 H02I 109.5 . . ?
H02H C027 H02I 109.5 . . ?

loop_
_geom_bond_atom_site_label_1
_geom_bond_atom_site_label_2
_geom_bond_distance
_geom_bond_site_symmetry_2
_geom_bond_publ_flag
Dy01 O002 2.323(3) . ?
Dy01 O003 2.301(4) . ?
Dy01 O004 2.296(4) . ?
Dy01 O005 2.495(5) . ?
Dy01 O007 2.475(5) . ?
Dy01 O009 2.452(5) . ?
Dy01 O00A 2.443(5) . ?
Dy01 O00B 2.458(5) . ?
Dy01 N00C 2.907(5) . ?
Dy01 O00H 2.415(5) . ?
Dy01 N00I 2.899(5) . ?
Dy01 N00L 2.872(6) . ?
O002 C00O 1.302(6) . ?
O003 C019 1.297(7) . ?
O004 C01O 1.299(7) . ?
O005 N00I 1.260(8) . ?
N006 H006 0.8600 . ?
N006 C00K 1.308(7) . ?
N006 C00M 1.417(7) . ?
O007 N00C 1.257(7) . ?
N008 H008 0.8600 . ?
N008 C00T 1.427(7) . ?
N008 C014 1.291(8) . ?
O009 N00I 1.272(9) . ?
O00A N00L 1.256(9) . ?
O00B N00C 1.265(7) . ?
N00C O00J 1.196(8) . ?
N00D H00D 0.8600 . ?
N00D C00P 1.411(8) . ?
N00D C00Y 1.313(7) . ?
O00E C00Z 1.362(7) . ?
O00E C01X 1.418(10) . ?
O00F C01Q 1.348(9) . ?
O00F C025 1.416(11) . ?
C00G C00K 1.405(7) . ?
C00G C00N 1.459(7) . ?
C00G C00O 1.438(7) . ?
O00H N00L 1.260(9) . ?
N00I O015 1.210(8) . ?
C00K H00K 0.9300 . ?
N00L O00R 1.203(9) . ?
C00M C00S 1.378(8) . ?
C00M C016 1.394(8) . ?
C00N C00V 1.398(8) . ?
C00N C018 1.408(8) . ?
C00O C01G 1.424(8) . ?
C00P C012 1.377(9) . ?
C00P C01P 1.386(9) . ?
O00Q C01N 1.374(9) . ?
O00Q C026 1.430(16) . ?
C00S H00S 0.9300 . ?
C00S C017 1.390(8) . ?
C00T C01E 1.374(10) . ?
C00T C01M 1.393(10) . ?
C00U C00W 1.457(7) . ?
C00U C00Y 1.383(9) . ?
C00U C01O 1.425(8) . ?
C00V C01D 1.416(8) . ?
C00V C01F 1.435(9) . ?
C00W C013 1.416(9) . ?
C00W C01R 1.416(9) . ?
C00X H00X 0.9300 . ?
C00X C019 1.427(8) . ?
C00X C01J 1.361(9) . ?
C00Y H00Y 0.9300 . ?
C00Z C017 1.383(9) . ?
C00Z C01A 1.393(9) . ?
C010 C011 1.444(8) . ?
C010 C014 1.417(8) . ?
C010 C019 1.429(8) . ?
C011 C01I 1.420(11) . ?
C011 C01K 1.414(10) . ?
C012 H012 0.9300 . ?
C012 C01S 1.385(10) . ?
C013 C01C 1.405(8) . ?
C013 C01U 1.424(10) . ?
C014 H014 0.9300 . ?
C016 H016 0.9300 . ?
C016 C01A 1.371(9) . ?
C017 H017 0.9300 . ?
C018 H018 0.9300 . ?
C018 C01T 1.373(8) . ?
C01A H01A 0.9300 . ?
C01B H01B 0.9300 . ?
C01B C01P 1.372(9) . ?
C01B C01Q 1.383(11) . ?
C01C H01C 0.9300 . ?
C01C C01Y 1.354(11) . ?
C01D H01D 0.9300 . ?
C01D C01L 1.362(10) . ?
C01E H01E 0.9300 . ?
C01E C01H 1.390(10) . ?
C01F H01F 0.9300 . ?
C01F C01G 1.348(9) . ?
C01G H01G 0.9300 . ?
C01H H01H 0.9300 . ?
C01H C01N 1.366(12) . ?
C01I C01J 1.419(11) . ?
C01I C020 1.406(10) . ?
C01J H01J 0.9300 . ?
C01K H01K 0.9300 . ?
C01K C021 1.367(12) . ?
C01L H01L 0.9300 . ?
C01L C01T 1.390(10) . ?
C01M H01M 0.9300 . ?
C01M C01Z 1.387(11) . ?
C01N C01Z 1.390(13) . ?
C01O C01V 1.423(9) . ?
C01P H01P 0.9300 . ?
C01Q C01S 1.391(11) . ?
C01R H01R 0.9300 . ?
C01R C01W 1.364(9) . ?
C01S H01S 0.9300 . ?
C01T H01T 0.9300 . ?
C01U H01U 0.9300 . ?
C01U C01V 1.348(9) . ?
C01V H01V 0.9300 . ?
C01W H01W 0.9300 . ?
C01W C01Y 1.386(12) . ?
C01X H01I 0.9600 . ?
C01X H01N 0.9600 . ?
C01X H01O 0.9600 . ?
C01Y H01Y 0.9300 . ?
C01Z H01Z 0.9300 . ?
C020 H020 0.9300 . ?
C020 C024 1.333(15) . ?
C021 H021 0.9300 . ?
C021 C024 1.400(16) . ?
C022 N023 1.131(15) . ?
C022 C027 1.446(16) . ?
C024 H024 0.9300 . ?
C025 H02A 0.9600 . ?
C025 H02B 0.9600 . ?
C025 H02C 0.9600 . ?
C026 H02D 0.9600 . ?
C026 H02E 0.9600 . ?
C026 H02F 0.9600 . ?
C027 H02G 0.9600 . ?
C027 H02H 0.9600 . ?
C027 H02I 0.9600 . ?
